data_4332591
loop_
_publ_author_name
'Alvarez, M. Angeles'
'Garc\'ia, M. Esther'
'Mart\'inez, M. Eugenia'
'Ramos, Alberto'
'Ruiz, Miguel A.'
'S\'aez, David'
'Vaissermann, Jacqueline'

_publ_section_title
;
 M&#x2212;P versus MM Bonds as Protonation Sites in the
 Organophosphide-Bridged Complexes [M2Cp2(\m-PR2)(\m-PR&#x2018;2)(CO)2],
 (M = Mo, W; R, R&#x2018; = Ph, Et, Cy)&#x2020;
;
_journal_issue 17
_journal_name_full 'Inorganic Chemistry'
_journal_page_first 6965
_journal_page_last 6978
_journal_paper_doi 10.1021/ic060544n
_journal_volume 45
_journal_year 2006
_chemical_compound_source 'synthesis as described'
_chemical_formula_moiety 'C36 H57 B1 Cl2 F4 Mo2 O1 P2'
_chemical_formula_sum 'C36 H57 B Cl2 F4 Mo2 O P2'
_chemical_formula_weight 917.35
_chemical_name_systematic
;
 ?
;
_space_group_IT_number 14
_symmetry_cell_setting monoclinic
_symmetry_Int_Tables_number 14
_symmetry_space_group_name_Hall '-P 2yn'
_symmetry_space_group_name_H-M 'P 1 21/n 1'
_atom_sites_solution_hydrogens geom
_atom_sites_solution_primary direct
_atom_sites_solution_secondary difmap
_audit_conform_dict_location ftp://ftp.iucr.org/pub/cif_core.dic
_audit_conform_dict_name cif_core.dic
_audit_conform_dict_version 2.2
_audit_creation_date 2005-07-22T18:28:54-00:00
_audit_creation_method 'WinGX routine CIF_UPDATE'
_cell_angle_alpha 90
_cell_angle_beta 92.866(11)
_cell_angle_gamma 90
_cell_formula_units_Z 4
_cell_length_a 11.539(7)
_cell_length_b 17.452(10)
_cell_length_c 19.755(12)
_cell_measurement_reflns_used 917
_cell_measurement_temperature 120.0(1)
_cell_measurement_theta_max 21.47
_cell_measurement_theta_min 2.3
_cell_measurement_wavelength 0.71073
_cell_volume 3973(4)
_computing_cell_refinement 'Brucker Smart'
_computing_data_collection 'Brucker Smart'
_computing_data_reduction 'Brucker Smart'
_computing_molecular_graphics 'Ortep-3 for Windows (Farrugia, 1997)'
_computing_publication_material 'WinGX publication routines (Farrugia, 1999)'
_computing_structure_refinement 'SHELXL-97 (Sheldrick, 1997)'
_computing_structure_solution 'DIRDIF (1999)'
_diffrn_ambient_temperature 120(2)
_diffrn_measured_fraction_theta_full 0.92
_diffrn_measured_fraction_theta_max 0.92
_diffrn_measurement_device_type 'Smart-CCD-1000 BRUKER'
_diffrn_measurement_method 'omega scans'
_diffrn_radiation_monochromator graphite
_diffrn_radiation_probe x-ray
_diffrn_radiation_source 'fine-focus sealed tube'
_diffrn_radiation_type MoK\a
_diffrn_radiation_wavelength 0.71073
_diffrn_reflns_av_unetI/netI 0.1834
_diffrn_reflns_limit_h_max 13
_diffrn_reflns_limit_h_min -13
_diffrn_reflns_limit_k_max 20
_diffrn_reflns_limit_k_min 0
_diffrn_reflns_limit_l_max 23
_diffrn_reflns_limit_l_min 0
_diffrn_reflns_number 26302
_diffrn_reflns_theta_full 24.91
_diffrn_reflns_theta_max 24.91
_diffrn_reflns_theta_min 1.56
_exptl_absorpt_coefficient_mu 0.893
_exptl_absorpt_correction_T_max 0.932
_exptl_absorpt_correction_T_min 0.7055
_exptl_absorpt_correction_type multi-scan
_exptl_absorpt_process_details 'BRUKER Sadabs'
_exptl_crystal_colour red
_exptl_crystal_density_diffrn 1.534
_exptl_crystal_density_method 'not measured'
_exptl_crystal_description needle
_exptl_crystal_F_000 1880
_exptl_crystal_size_max 0.42
_exptl_crystal_size_mid 0.08
_exptl_crystal_size_min 0.08
_refine_diff_density_max 1.293
_refine_diff_density_min -1.25
_refine_diff_density_rms 0.193
_refine_ls_extinction_method none
_refine_ls_goodness_of_fit_ref 0.97
_refine_ls_hydrogen_treatment mixed
_refine_ls_matrix_type full
_refine_ls_number_parameters 369
_refine_ls_number_reflns 6044
_refine_ls_number_restraints 26
_refine_ls_restrained_S_all 0.983
_refine_ls_R_factor_all 0.1477
_refine_ls_R_factor_gt 0.0856
_refine_ls_shift/su_max 0.921
_refine_ls_shift/su_mean 0.003
_refine_ls_structure_factor_coef Fsqd
_refine_ls_weighting_details 'calc w=1/[\s^2^(Fo^2^)+(0.1151P)^2^+0.0000P] where P=(Fo^2^+2Fc^2^)/3'
_refine_ls_weighting_scheme calc
_refine_ls_wR_factor_gt 0.1932
_refine_ls_wR_factor_ref 0.2181
_reflns_number_gt 4557
_reflns_number_total 6044
_reflns_threshold_expression >2sigma(I)
_cod_data_source_file ic060544nsup4.cif
_cod_data_source_block mr13ee5n
_cod_depositor_comments
;
The following automatic conversions were performed:
'_diffrn_radiation_monochromador' tag replaced with
'_diffrn_radiation_monochromator'.

Automatic conversion script
Id: cif_correct_tags 1440 2010-10-19 06:21:57Z saulius 
;
_cod_database_code 4332591

loop_
_symmetry_equiv_pos_as_xyz
'x, y, z'
'-x+1/2, y+1/2, -z+1/2'
'-x, -y, -z'
'x-1/2, -y-1/2, z-1/2'

loop_
_atom_site_label
_atom_site_type_symbol
_atom_site_fract_x
_atom_site_fract_y
_atom_site_fract_z
_atom_site_U_iso_or_equiv
_atom_site_adp_type
_atom_site_occupancy
_atom_site_symmetry_multiplicity
_atom_site_calc_flag
_atom_site_refinement_flags
_atom_site_disorder_assembly
_atom_site_disorder_group
Mo1 Mo 0.06611(10) 0.04626(6) 0.31815(6) 0.0200(3) Uani 1 1 d . . .
Mo2 Mo -0.07212(11) 0.15799(7) 0.32870(6) 0.0262(4) Uani 1 1 d . . .
P1 P 0.1127(3) 0.17154(18) 0.28050(16) 0.0167(8) Uani 1 1 d . . .
P2 P -0.1317(3) 0.0376(2) 0.27801(17) 0.0207(8) Uani 1 1 d . . .
O1 O 0.0096(9) 0.0944(5) 0.4706(5) 0.044(3) Uani 1 1 d . . .
C1 C -0.0128(12) 0.1115(8) 0.4129(7) 0.030(4) Uiso 1 1 d . . .
C2 C 0.1834(11) -0.0519(8) 0.2768(7) 0.029(3) Uiso 1 1 d . . .
H2 H 0.1861 -0.0605 0.2305 0.035 Uiso 1 1 calc R . .
C3 C 0.1072(11) -0.0855(7) 0.3201(6) 0.027(3) Uiso 1 1 d . . .
H3 H 0.0519 -0.1222 0.3073 0.032 Uiso 1 1 calc R . .
C4 C 0.1253(12) -0.0564(8) 0.3858(7) 0.034(4) Uiso 1 1 d . . .
H4 H 0.0833 -0.0678 0.4235 0.041 Uiso 1 1 calc R . .
C5 C 0.2210(13) -0.0062(8) 0.3828(7) 0.040(4) Uani 1 1 d . . .
H5 H 0.2553 0.0202 0.4194 0.048 Uiso 1 1 calc R . .
C6 C 0.2560(12) -0.0024(8) 0.3162(7) 0.029(4) Uiso 1 1 d . . .
H6 H 0.3161 0.0272 0.3006 0.035 Uiso 1 1 calc R . .
C7 C -0.2527(14) 0.2175(10) 0.2989(8) 0.048(5) Uiso 1 1 d . . .
H7 H -0.3119 0.1923 0.2742 0.057 Uiso 1 1 calc R . .
C8 C -0.1685(14) 0.2610(9) 0.2726(8) 0.047(5) Uiso 1 1 d . . .
H8 H -0.1594 0.2692 0.2266 0.056 Uiso 1 1 calc R . .
C9 C -0.0975(16) 0.2914(11) 0.3252(9) 0.070(6) Uiso 1 1 d . . .
H9 H -0.0345 0.3238 0.3203 0.084 Uiso 1 1 calc R . .
C10 C -0.1371(15) 0.2652(10) 0.3864(9) 0.066(5) Uiso 1 1 d . . .
H10 H -0.1063 0.2764 0.4297 0.079 Uiso 1 1 calc R . .
C11 C -0.2358(14) 0.2169(10) 0.3691(8) 0.051(5) Uiso 1 1 d . . .
H11 H -0.2801 0.1902 0.3993 0.062 Uiso 1 1 calc R . .
C12 C 0.2214(10) 0.2325(7) 0.3261(6) 0.017(3) Uiso 1 1 d . . .
H12 H 0.2042 0.2861 0.3147 0.021 Uiso 1 1 calc R . .
C13 C 0.3442(11) 0.2147(8) 0.3057(7) 0.028(4) Uani 1 1 d . . .
H13A H 0.3489 0.2223 0.2573 0.034 Uiso 1 1 calc R . .
H13B H 0.3619 0.1614 0.3157 0.034 Uiso 1 1 calc R . .
C14 C 0.4352(13) 0.2671(8) 0.3442(7) 0.040(4) Uani 1 1 d . . .
H14A H 0.5128 0.2527 0.3324 0.048 Uiso 1 1 calc R . .
H14B H 0.4224 0.32 0.3311 0.048 Uiso 1 1 calc R . .
C15 C 0.4241(14) 0.2586(9) 0.4211(7) 0.049(5) Uani 1 1 d . . .
H15A H 0.447 0.2071 0.4347 0.059 Uiso 1 1 calc R . .
H15B H 0.4767 0.2942 0.4445 0.059 Uiso 1 1 calc R . .
C16 C 0.3040(14) 0.2733(10) 0.4415(7) 0.048(5) Uani 1 1 d . . .
H16A H 0.285 0.3267 0.4331 0.058 Uiso 1 1 calc R . .
H16B H 0.3004 0.2641 0.4898 0.058 Uiso 1 1 calc R . .
C17 C 0.2137(13) 0.2227(9) 0.4034(6) 0.038(4) Uani 1 1 d . . .
H17A H 0.1366 0.2366 0.4164 0.046 Uiso 1 1 calc R . .
H17B H 0.227 0.1694 0.4155 0.046 Uiso 1 1 calc R . .
C18 C 0.1141(11) 0.2008(7) 0.1921(6) 0.016(3) Uiso 1 1 d . . .
H18 H 0.0362 0.1891 0.1729 0.019 Uiso 1 1 calc R . .
C19 C 0.1308(11) 0.2865(7) 0.1796(6) 0.020(3) Uani 1 1 d . . .
H19A H 0.0742 0.3152 0.204 0.024 Uiso 1 1 calc R . .
H19B H 0.2075 0.3017 0.1969 0.024 Uiso 1 1 calc R . .
C20 C 0.1173(12) 0.3054(8) 0.1054(6) 0.029(4) Uiso 1 1 d . . .
H20A H 0.0382 0.2947 0.0893 0.034 Uiso 1 1 calc R . .
H20B H 0.1311 0.3597 0.0993 0.034 Uiso 1 1 calc R . .
C21 C 0.1975(13) 0.2616(8) 0.0644(7) 0.041(4) Uani 1 1 d . . .
H21A H 0.2768 0.2759 0.0771 0.049 Uiso 1 1 calc R . .
H21B H 0.1828 0.2738 0.0168 0.049 Uiso 1 1 calc R . .
C22 C 0.1818(13) 0.1762(8) 0.0752(6) 0.032(4) Uani 1 1 d . . .
H22A H 0.238 0.1486 0.0496 0.038 Uiso 1 1 calc R . .
H22B H 0.1049 0.1613 0.0579 0.038 Uiso 1 1 calc R . .
C23 C 0.1969(12) 0.1533(8) 0.1503(6) 0.031(4) Uani 1 1 d . . .
H23A H 0.1803 0.0992 0.1554 0.038 Uiso 1 1 calc R . .
H23B H 0.2765 0.1623 0.1667 0.038 Uiso 1 1 calc R . .
C24 C -0.1793(11) 0.0204(7) 0.1895(6) 0.021(3) Uani 1 1 d . . .
H24 H -0.2641 0.0239 0.1861 0.025 Uiso 1 1 calc R . .
C25 C -0.1453(12) -0.0600(8) 0.1671(7) 0.035(4) Uani 1 1 d . . .
H25A H -0.0615 -0.0652 0.1708 0.042 Uiso 1 1 calc R . .
H25B H -0.1783 -0.0976 0.1967 0.042 Uiso 1 1 calc R . .
C26 C -0.1881(13) -0.0751(8) 0.0946(6) 0.034(4) Uani 1 1 d . . .
H26A H -0.2722 -0.0726 0.0913 0.041 Uiso 1 1 calc R . .
H26B H -0.1651 -0.1262 0.0814 0.041 Uiso 1 1 calc R . .
C27 C -0.1387(13) -0.0167(7) 0.0466(7) 0.037(4) Uani 1 1 d . . .
H27A H -0.0549 -0.0216 0.0473 0.044 Uiso 1 1 calc R . .
H27B H -0.1691 -0.0263 0.0007 0.044 Uiso 1 1 calc R . .
C28 C -0.1707(12) 0.0629(8) 0.0676(7) 0.032(4) Uani 1 1 d . . .
H28A H -0.2543 0.069 0.0625 0.039 Uiso 1 1 calc R . .
H28B H -0.1356 0.0997 0.0381 0.039 Uiso 1 1 calc R . .
C29 C -0.1310(11) 0.0795(7) 0.1406(6) 0.021(3) Uiso 1 1 d . . .
H29A H -0.1568 0.1303 0.1529 0.025 Uiso 1 1 calc R . .
H29B H -0.0469 0.0788 0.1448 0.025 Uiso 1 1 calc R . .
C30 C -0.2369(11) -0.0221(8) 0.3231(7) 0.028(4) Uiso 1 1 d . . .
H30 H -0.2583 -0.066 0.2941 0.033 Uiso 1 1 calc R . .
C31 C -0.1916(11) -0.0521(9) 0.3897(8) 0.041(4) Uani 1 1 d . . .
H31A H -0.1653 -0.0093 0.4178 0.049 Uiso 1 1 calc R . .
H31B H -0.1251 -0.0845 0.3826 0.049 Uiso 1 1 calc R . .
C32 C -0.2804(13) -0.0977(9) 0.4273(8) 0.041(4) Uiso 1 1 d . . .
H32A H -0.3016 -0.1433 0.4015 0.049 Uiso 1 1 calc R . .
H32B H -0.2465 -0.1136 0.4709 0.049 Uiso 1 1 calc R . .
C33 C -0.3868(12) -0.0507(9) 0.4375(7) 0.043(4) Uani 1 1 d . . .
H33A H -0.4443 -0.0825 0.4581 0.052 Uiso 1 1 calc R . .
H33B H -0.367 -0.0092 0.4687 0.052 Uiso 1 1 calc R . .
C34 C -0.4381(13) -0.0181(11) 0.3736(9) 0.066(6) Uani 1 1 d . . .
H34A H -0.5001 0.0169 0.384 0.079 Uiso 1 1 calc R . .
H34B H -0.4714 -0.0591 0.3458 0.079 Uiso 1 1 calc R . .
C35 C -0.3474(11) 0.0249(9) 0.3337(7) 0.039(4) Uani 1 1 d . . .
H35A H -0.326 0.0717 0.3577 0.047 Uiso 1 1 calc R . .
H35B H -0.3821 0.0392 0.2898 0.047 Uiso 1 1 calc R . .
B1 B 0.4236(18) -0.0168(13) 0.1586(11) 0.075(11) Uiso 0.7 1 d PD A 1
F1 F 0.4358(14) 0.0503(10) 0.1995(8) 0.107(6) Uiso 0.7 1 d PD A 1
F2 F 0.4411(18) -0.0682(11) 0.2102(9) 0.129(7) Uiso 0.7 1 d PD A 1
F3 F 0.3166(14) -0.0264(11) 0.1255(10) 0.125(7) Uiso 0.7 1 d PD A 1
F4 F 0.5247(14) -0.0181(10) 0.1214(9) 0.118(7) Uiso 0.7 1 d PD A 1
B2 B 0.438(3) -0.0405(18) 0.1346(15) 0.17(6) Uiso 0.3 1 d PD B 2
F5 F 0.522(3) -0.032(2) 0.1871(18) 0.113(15) Uiso 0.3 1 d PD B 2
F6 F 0.416(3) 0.0279(16) 0.1007(15) 0.083(11) Uiso 0.3 1 d PD B 2
F7 F 0.446(3) -0.0962(18) 0.0859(15) 0.096(12) Uiso 0.3 1 d PD B 2
F8 F 0.357(3) -0.0717(16) 0.1745(14) 0.056(9) Uiso 0.3 1 d PD B 2
C36A C 0.018(2) 0.3404(16) 0.6045(13) 0.057(8) Uiso 0.6 1 d PD C 1
H36A H 0.0141 0.3884 0.6291 0.068 Uiso 0.6 1 calc PR C 1
H36B H -0.054 0.3137 0.6113 0.068 Uiso 0.6 1 calc PR C 1
Cl1 Cl 0.0165(16) 0.3636(17) 0.5223(11) 0.63(4) Uani 0.6 1 d PD C 1
Cl2 Cl 0.121(2) 0.2899(18) 0.6437(14) 0.43(3) Uani 0.6 1 d PD C 1
C36B C 0.117(3) 0.271(3) 0.6113(13) 0.074(19) Uiso 0.4 1 d PD D 2
H36C H 0.1866 0.2403 0.614 0.089 Uiso 0.4 1 calc PR D 2
H36D H 0.1363 0.325 0.6078 0.089 Uiso 0.4 1 calc PR D 2
Cl3 Cl 0.0212(16) 0.2421(10) 0.5487(9) 0.131(7) Uani 0.4 1 d PD D 2
Cl4 Cl 0.029(2) 0.2532(11) 0.6749(11) 0.185(11) Uani 0.4 1 d PD D 2
H1 H 0.065(7) 0.032(5) 0.235(4) 0.00(2) Uiso 1 1 d . . .

loop_
_atom_site_aniso_label
_atom_site_aniso_U_11
_atom_site_aniso_U_22
_atom_site_aniso_U_33
_atom_site_aniso_U_23
_atom_site_aniso_U_13
_atom_site_aniso_U_12
Mo1 0.0274(7) 0.0125(6) 0.0204(6) -0.0004(5) 0.0028(5) -0.0016(6)
Mo2 0.0312(8) 0.0142(6) 0.0342(7) -0.0063(6) 0.0112(6) -0.0012(6)
P1 0.019(2) 0.0110(18) 0.0201(18) -0.0016(14) 0.0044(15) -0.0043(17)
P2 0.023(2) 0.0147(19) 0.0249(19) -0.0019(16) 0.0036(16) -0.0025(18)
O1 0.069(8) 0.031(6) 0.032(6) -0.002(5) 0.016(6) -0.017(6)
C5 0.068(13) 0.016(9) 0.034(9) -0.005(7) -0.029(8) 0.011(8)
C13 0.029(9) 0.022(8) 0.034(8) 0.002(6) -0.006(7) 0.017(7)
C14 0.037(10) 0.035(9) 0.048(10) -0.014(8) -0.010(8) -0.016(8)
C15 0.048(12) 0.051(11) 0.044(10) 0.007(8) -0.041(9) -0.012(10)
C16 0.063(14) 0.055(12) 0.025(9) 0.007(8) -0.015(9) -0.025(10)
C17 0.055(12) 0.035(10) 0.023(8) 0.006(7) -0.002(8) -0.016(8)
C19 0.023(8) 0.010(7) 0.027(7) -0.003(6) 0.009(7) -0.006(6)
C21 0.063(13) 0.037(10) 0.023(9) 0.004(7) 0.003(8) -0.023(9)
C22 0.058(12) 0.029(9) 0.009(7) 0.000(6) 0.010(7) -0.002(8)
C23 0.048(10) 0.015(8) 0.032(8) 0.005(7) 0.010(7) -0.004(8)
C24 0.010(7) 0.025(8) 0.027(7) 0.006(6) 0.003(6) 0.008(6)
C25 0.044(10) 0.022(8) 0.040(9) 0.002(7) 0.007(8) -0.017(8)
C26 0.056(11) 0.020(8) 0.028(8) -0.014(6) 0.012(8) -0.016(8)
C27 0.057(12) 0.022(8) 0.031(8) -0.003(7) 0.000(8) -0.014(8)
C28 0.040(10) 0.025(9) 0.032(8) 0.015(7) -0.004(7) -0.004(8)
C31 0.023(9) 0.036(10) 0.065(11) 0.005(9) 0.017(8) 0.000(8)
C33 0.034(10) 0.063(11) 0.033(8) 0.002(8) -0.003(7) -0.036(10)
C34 0.026(11) 0.103(16) 0.071(13) 0.034(12) 0.015(10) 0.002(10)
C35 0.021(9) 0.050(11) 0.044(10) 0.014(8) -0.013(7) -0.011(8)
Cl1 0.21(2) 1.18(9) 0.52(5) -0.70(6) 0.18(2) -0.35(4)
Cl2 0.53(5) 0.50(5) 0.24(3) 0.17(3) -0.17(3) -0.26(4)
Cl3 0.116(16) 0.127(15) 0.151(17) -0.065(13) -0.005(12) 0.004(12)
Cl4 0.23(3) 0.086(14) 0.24(3) 0.046(16) 0.08(2) 0.014(16)

loop_
_atom_type_symbol
_atom_type_description
_atom_type_scat_dispersion_real
_atom_type_scat_dispersion_imag
_atom_type_scat_source
C C 0.0033 0.0016 'International Tables Vol C Tables 4.2.6.8 and 6.1.1.4'
H H 0 0 'International Tables Vol C Tables 4.2.6.8 and 6.1.1.4'
B B 0.0013 0.0007 'International Tables Vol C Tables 4.2.6.8 and 6.1.1.4'
F F 0.0171 0.0103 'International Tables Vol C Tables 4.2.6.8 and 6.1.1.4'
Mo Mo -1.6832 0.6857 'International Tables Vol C Tables 4.2.6.8 and 6.1.1.4'
O O 0.0106 0.006 'International Tables Vol C Tables 4.2.6.8 and 6.1.1.4'
P P 0.1023 0.0942 'International Tables Vol C Tables 4.2.6.8 and 6.1.1.4'
Cl Cl 0.1484 0.1585 'International Tables Vol C Tables 4.2.6.8 and 6.1.1.4'

loop_
_geom_angle_atom_site_label_1
_geom_angle_atom_site_label_2
_geom_angle_atom_site_label_3
_geom_angle
C4 Mo1 C5 35.4(4)
C4 Mo1 C3 34.9(4)
C5 Mo1 C3 57.2(5)
C4 Mo1 C6 58.8(5)
C5 Mo1 C6 34.7(5)
C3 Mo1 C6 57.2(5)
C4 Mo1 C2 58.6(5)
C5 Mo1 C2 57.7(5)
C3 Mo1 C2 34.3(4)
C6 Mo1 C2 34.8(4)
C4 Mo1 P1 145.7(4)
C5 Mo1 P1 110.7(4)
C3 Mo1 P1 148.9(3)
C6 Mo1 P1 95.8(4)
C2 Mo1 P1 114.7(3)
C4 Mo1 P2 113.1(4)
C5 Mo1 P2 148.5(4)
C3 Mo1 P2 97.6(3)
C6 Mo1 P2 148.1(3)
C2 Mo1 P2 113.3(3)
P1 Mo1 P2 100.48(12)
C4 Mo1 C1 91.7(5)
C5 Mo1 C1 94.0(5)
C3 Mo1 C1 122.3(4)
C6 Mo1 C1 124.9(5)
C2 Mo1 C1 149.3(5)
P1 Mo1 C1 84.8(3)
P2 Mo1 C1 84.0(3)
C4 Mo1 Mo2 135.7(3)
C5 Mo1 Mo2 136.5(4)
C3 Mo1 Mo2 151.6(3)
C6 Mo1 Mo2 150.5(4)
C2 Mo1 Mo2 164.5(3)
P1 Mo1 Mo2 58.11(10)
P2 Mo1 Mo2 58.67(10)
C1 Mo1 Mo2 46.2(3)
C4 Mo1 H1 116(3)
C5 Mo1 H1 117(3)
C3 Mo1 H1 82(3)
C6 Mo1 H1 84(3)
C2 Mo1 H1 61(3)
P1 Mo1 H1 80(3)
P2 Mo1 H1 73(3)
C1 Mo1 H1 149(3)
Mo2 Mo1 H1 103(3)
C1 Mo2 C11 98.5(6)
C1 Mo2 C10 91.4(6)
C11 Mo2 C10 36.1(5)
C1 Mo2 C9 118.5(6)
C11 Mo2 C9 58.0(6)
C10 Mo2 C9 34.6(5)
C1 Mo2 C8 149.0(6)
C11 Mo2 C8 56.8(6)
C10 Mo2 C8 57.6(6)
C9 Mo2 C8 34.5(5)
C1 Mo2 C7 131.4(5)
C11 Mo2 C7 34.4(5)
C10 Mo2 C7 58.1(6)
C9 Mo2 C7 56.8(6)
C8 Mo2 C7 33.3(5)
C1 Mo2 P1 95.7(4)
C11 Mo2 P1 148.1(4)
C10 Mo2 P1 115.5(4)
C9 Mo2 P1 90.2(5)
C8 Mo2 P1 98.4(4)
C7 Mo2 P1 130.3(4)
C1 Mo2 P2 94.2(4)
C11 Mo2 P2 107.9(4)
C10 Mo2 P2 144.0(4)
C9 Mo2 P2 145.0(5)
C8 Mo2 P2 110.5(4)
C7 Mo2 P2 92.8(4)
P1 Mo2 P2 99.33(12)
C1 Mo2 Mo1 63.5(4)
C11 Mo2 Mo1 153.3(4)
C10 Mo2 Mo1 151.1(5)
C9 Mo2 Mo1 147.0(5)
C8 Mo2 Mo1 146.2(4)
C7 Mo2 Mo1 149.7(4)
P1 Mo2 Mo1 57.70(9)
P2 Mo2 Mo1 57.53(10)
C18 P1 C12 105.6(6)
C18 P1 Mo1 124.8(4)
C12 P1 Mo1 122.4(4)
C18 P1 Mo2 117.4(4)
C12 P1 Mo2 117.4(4)
Mo1 P1 Mo2 64.19(9)
C24 P2 C30 101.2(6)
C24 P2 Mo1 124.4(4)
C30 P2 Mo1 120.9(5)
C24 P2 Mo2 127.2(4)
C30 P2 Mo2 117.9(5)
Mo1 P2 Mo2 63.80(10)
O1 C1 Mo2 166.3(12)
O1 C1 Mo1 123.5(10)
Mo2 C1 Mo1 70.3(4)
C3 C2 C6 107.3(13)
C3 C2 Mo1 72.6(8)
C6 C2 Mo1 72.5(8)
C3 C2 H2 126.4
C6 C2 H2 126.4
Mo1 C2 H2 120.4
C2 C3 C4 110.4(13)
C2 C3 Mo1 73.1(8)
C4 C3 Mo1 71.4(8)
C2 C3 H3 124.8
C4 C3 H3 124.8
Mo1 C3 H3 122.3
C3 C4 C5 105.4(12)
C3 C4 Mo1 73.7(8)
C5 C4 Mo1 72.8(8)
C3 C4 H4 127.3
C5 C4 H4 127.3
Mo1 C4 H4 118.4
C6 C5 C4 109.4(12)
C6 C5 Mo1 73.5(8)
C4 C5 Mo1 71.8(8)
C6 C5 H5 125.3
C4 C5 H5 125.3
Mo1 C5 H5 121.1
C5 C6 C2 107.4(13)
C5 C6 Mo1 71.8(8)
C2 C6 Mo1 72.7(8)
C5 C6 H6 126.3
C2 C6 H6 126.3
Mo1 C6 H6 121
C8 C7 C11 108.6(16)
C8 C7 Mo2 72.7(10)
C11 C7 Mo2 70.9(9)
C8 C7 H7 125.7
C11 C7 H7 125.7
Mo2 C7 H7 122.4
C7 C8 C9 109.4(16)
C7 C8 Mo2 74.0(10)
C9 C8 Mo2 72.3(10)
C7 C8 H8 125.3
C9 C8 H8 125.3
Mo2 C8 H8 120.2
C10 C9 C8 108.4(17)
C10 C9 Mo2 72.2(11)
C8 C9 Mo2 73.2(10)
C10 C9 H9 125.8
C8 C9 H9 125.8
Mo2 C9 H9 120.6
C9 C10 C11 106.0(17)
C9 C10 Mo2 73.3(11)
C11 C10 Mo2 71.6(10)
C9 C10 H10 127
C11 C10 H10 127
Mo2 C10 H10 120
C7 C11 C10 107.6(16)
C7 C11 Mo2 74.8(10)
C10 C11 Mo2 72.2(10)
C7 C11 H11 126.2
C10 C11 H11 126.2
Mo2 C11 H11 118.7
C13 C12 C17 109.8(10)
C13 C12 P1 111.8(8)
C17 C12 P1 110.3(9)
C13 C12 H12 108.3
C17 C12 H12 108.3
P1 C12 H12 108.3
C12 C13 C14 111.3(11)
C12 C13 H13A 109.4
C14 C13 H13A 109.4
C12 C13 H13B 109.4
C14 C13 H13B 109.4
H13A C13 H13B 108
C15 C14 C13 109.7(12)
C15 C14 H14A 109.7
C13 C14 H14A 109.7
C15 C14 H14B 109.7
C13 C14 H14B 109.7
H14A C14 H14B 108.2
C16 C15 C14 112.1(12)
C16 C15 H15A 109.2
C14 C15 H15A 109.2
C16 C15 H15B 109.2
C14 C15 H15B 109.2
H15A C15 H15B 107.9
C15 C16 C17 112.8(14)
C15 C16 H16A 109
C17 C16 H16A 109
C15 C16 H16B 109
C17 C16 H16B 109
H16A C16 H16B 107.8
C16 C17 C12 110.5(11)
C16 C17 H17A 109.5
C12 C17 H17A 109.5
C16 C17 H17B 109.5
C12 C17 H17B 109.5
H17A C17 H17B 108.1
C19 C18 C23 110.7(10)
C19 C18 P1 115.9(8)
C23 C18 P1 113.6(8)
C19 C18 H18 105.2
C23 C18 H18 105.2
P1 C18 H18 105.2
C20 C19 C18 111.4(10)
C20 C19 H19A 109.4
C18 C19 H19A 109.4
C20 C19 H19B 109.4
C18 C19 H19B 109.4
H19A C19 H19B 108
C21 C20 C19 112.6(11)
C21 C20 H20A 109.1
C19 C20 H20A 109.1
C21 C20 H20B 109.1
C19 C20 H20B 109.1
H20A C20 H20B 107.8
C20 C21 C22 110.5(11)
C20 C21 H21A 109.6
C22 C21 H21A 109.6
C20 C21 H21B 109.6
C22 C21 H21B 109.6
H21A C21 H21B 108.1
C21 C22 C23 112.4(11)
C21 C22 H22A 109.1
C23 C22 H22A 109.1
C21 C22 H22B 109.1
C23 C22 H22B 109.1
H22A C22 H22B 107.8
C18 C23 C22 109.6(11)
C18 C23 H23A 109.8
C22 C23 H23A 109.8
C18 C23 H23B 109.8
C22 C23 H23B 109.8
H23A C23 H23B 108.2
C25 C24 C29 109.1(10)
C25 C24 P2 111.0(9)
C29 C24 P2 112.9(9)
C25 C24 H24 107.9
C29 C24 H24 107.9
P2 C24 H24 107.9
C26 C25 C24 111.0(11)
C26 C25 H25A 109.4
C24 C25 H25A 109.4
C26 C25 H25B 109.4
C24 C25 H25B 109.4
H25A C25 H25B 108
C25 C26 C27 110.9(11)
C25 C26 H26A 109.5
C27 C26 H26A 109.5
C25 C26 H26B 109.5
C27 C26 H26B 109.5
H26A C26 H26B 108
C28 C27 C26 110.0(12)
C28 C27 H27A 109.7
C26 C27 H27A 109.7
C28 C27 H27B 109.7
C26 C27 H27B 109.7
H27A C27 H27B 108.2
C27 C28 C29 111.9(11)
C27 C28 H28A 109.2
C29 C28 H28A 109.2
C27 C28 H28B 109.2
C29 C28 H28B 109.2
H28A C28 H28B 107.9
C28 C29 C24 111.5(11)
C28 C29 H29A 109.3
C24 C29 H29A 109.3
C28 C29 H29B 109.3
C24 C29 H29B 109.3
H29A C29 H29B 108
C31 C30 C35 108.9(11)
C31 C30 P2 114.3(9)
C35 C30 P2 109.3(9)
C31 C30 H30 108
C35 C30 H30 108
P2 C30 H30 108
C30 C31 C32 113.6(12)
C30 C31 H31A 108.8
C32 C31 H31A 108.8
C30 C31 H31B 108.8
C32 C31 H31B 108.8
H31A C31 H31B 107.7
C33 C32 C31 110.9(13)
C33 C32 H32A 109.5
C31 C32 H32A 109.5
C33 C32 H32B 109.5
C31 C32 H32B 109.5
H32A C32 H32B 108.1
C34 C33 C32 113.0(13)
C34 C33 H33A 109
C32 C33 H33A 109
C34 C33 H33B 109
C32 C33 H33B 109
H33A C33 H33B 107.8
C33 C34 C35 111.8(13)
C33 C34 H34A 109.3
C35 C34 H34A 109.3
C33 C34 H34B 109.3
C35 C34 H34B 109.3
H34A C34 H34B 107.9
C34 C35 C30 113.5(13)
C34 C35 H35A 108.9
C30 C35 H35A 108.9
C34 C35 H35B 108.9
C30 C35 H35B 108.9
H35A C35 H35B 107.7
F2 B1 F3 111.7(18)
F2 B1 F4 106.5(18)
F3 B1 F4 119.7(18)
F2 B1 F1 96.3(16)
F3 B1 F1 115.5(18)
F4 B1 F1 104.3(16)
F8 B2 F7 101(2)
F8 B2 F6 121(3)
F7 B2 F6 107(2)
F8 B2 F5 95(2)
F7 B2 F5 122(3)
F6 B2 F5 112(2)
Cl2 C36A Cl1 124(2)
Cl2 C36A H36A 106.3
Cl1 C36A H36A 106.3
Cl2 C36A H36B 106.3
Cl1 C36A H36B 106.3
H36A C36A H36B 106.4
Cl4 C36B Cl3 95.6(16)
Cl4 C36B H36C 112.6
Cl3 C36B H36C 112.6
Cl4 C36B H36D 112.6
Cl3 C36B H36D 112.6
H36C C36B H36D 110.1

loop_
_geom_bond_atom_site_label_1
_geom_bond_atom_site_label_2
_geom_bond_distance
Mo1 C4 2.318(14)
Mo1 C5 2.331(13)
Mo1 C3 2.348(13)
Mo1 C6 2.352(13)
Mo1 C2 2.355(13)
Mo1 P1 2.380(4)
Mo1 P2 2.383(4)
Mo1 C1 2.409(13)
Mo1 Mo2 2.5343(19)
Mo1 H1 1.65(9)
Mo2 C1 1.944(14)
Mo2 C11 2.326(16)
Mo2 C10 2.334(18)
Mo2 C9 2.348(18)
Mo2 C8 2.361(16)
Mo2 C7 2.376(16)
Mo2 P1 2.390(4)
Mo2 P2 2.412(4)
P1 C18 1.820(11)
P1 C12 1.845(12)
P2 C24 1.831(13)
P2 C30 1.861(13)
O1 C1 1.194(14)
C2 C3 1.387(17)
C2 C6 1.409(18)
C2 H2 0.93
C3 C4 1.400(17)
C3 H3 0.93
C4 C5 1.414(18)
C4 H4 0.93
C5 C6 1.397(19)
C5 H5 0.93
C6 H6 0.93
C7 C8 1.36(2)
C7 C11 1.39(2)
C7 H7 0.93
C8 C9 1.40(2)
C8 H8 0.93
C9 C10 1.39(2)
C9 H9 0.93
C10 C11 1.44(2)
C10 H10 0.93
C11 H11 0.93
C12 C13 1.524(16)
C12 C17 1.543(16)
C12 H12 0.98
C13 C14 1.562(17)
C13 H13A 0.97
C13 H13B 0.97
C14 C15 1.537(19)
C14 H14A 0.97
C14 H14B 0.97
C15 C16 1.49(2)
C15 H15A 0.97
C15 H15B 0.97
C16 C17 1.535(18)
C16 H16A 0.97
C16 H16B 0.97
C17 H17A 0.97
C17 H17B 0.97
C18 C19 1.529(15)
C18 C23 1.537(16)
C18 H18 0.98
C19 C20 1.503(16)
C19 H19A 0.97
C19 H19B 0.97
C20 C21 1.474(17)
C20 H20A 0.97
C20 H20B 0.97
C21 C22 1.517(17)
C21 H21A 0.97
C21 H21B 0.97
C22 C23 1.540(16)
C22 H22A 0.97
C22 H22B 0.97
C23 H23A 0.97
C23 H23B 0.97
C24 C25 1.528(17)
C24 C29 1.537(16)
C24 H24 0.98
C25 C26 1.514(17)
C25 H25A 0.97
C25 H25B 0.97
C26 C27 1.522(17)
C26 H26A 0.97
C26 H26B 0.97
C27 C28 1.501(18)
C27 H27A 0.97
C27 H27B 0.97
C28 C29 1.519(16)
C28 H28A 0.97
C28 H28B 0.97
C29 H29A 0.97
C29 H29B 0.97
C30 C31 1.486(18)
C30 C35 1.539(17)
C30 H30 0.98
C31 C32 1.519(18)
C31 H31A 0.97
C31 H31B 0.97
C32 C33 1.499(18)
C32 H32A 0.97
C32 H32B 0.97
C33 C34 1.480(19)
C33 H33A 0.97
C33 H33B 0.97
C34 C35 1.537(18)
C34 H34A 0.97
C34 H34B 0.97
C35 H35A 0.97
C35 H35B 0.97
B1 F2 1.365(17)
B1 F3 1.378(16)
B1 F4 1.411(17)
B1 F1 1.425(18)
B2 F8 1.37(2)
B2 F7 1.374(19)
B2 F6 1.386(19)
B2 F5 1.394(19)
C36A Cl2 1.638(18)
C36A Cl1 1.674(18)
C36A H36A 0.97
C36A H36B 0.97
C36B Cl4 1.68(2)
C36B Cl3 1.69(2)
C36B H36C 0.97
C36B H36D 0.97
